data_4101131
loop_
_publ_author_name
'Maynadi\'e, J.'
'Berthet, J. C.'
'Thu\'ery, P.'
'Ephritikhine, M.'

_publ_section_title
;
An Unprecedented Type of Linear Metallocene with an f-Element
;
_journal_issue 4
_journal_name_full 'Journal of the American Chemical Society'
_journal_page_first 1082
_journal_page_last 1083
_journal_paper_doi 10.1021/ja057226s
_journal_volume 128
_journal_year 2006
_chemical_formula_sum 'C35 H52.5 I2 N7.5 U'
_chemical_formula_weight 1070.18
_space_group_IT_number 15
_symmetry_cell_setting monoclinic
_symmetry_space_group_name_Hall '-C 2yc'
_symmetry_space_group_name_H-M 'C 1 2/c 1'
_cell_angle_alpha 90.00
_cell_angle_beta 116.1030(10)
_cell_angle_gamma 90.00
_cell_formula_units_Z 8
_cell_length_a 21.0005(5)
_cell_length_b 19.4352(5)
_cell_length_c 22.9247(3)
_cell_measurement_temperature 100(2)
_cell_volume 8402.4(3)
_diffrn_ambient_temperature 100(2)
_exptl_crystal_density_diffrn 1.692
_cod_original_sg_symbol_H-M 'C 2/c'
_cod_original_formula_sum 'C35 H52.50 I2 N7.50 U'
_cod_database_code 4101131

loop_
_symmetry_equiv_pos_as_xyz
'x, y, z'
'-x, y, -z+1/2'
'x+1/2, y+1/2, z'
'-x+1/2, y+1/2, -z+1/2'
'-x, -y, -z'
'x, -y, z-1/2'
'-x+1/2, -y+1/2, -z'
'x+1/2, -y+1/2, z-1/2'

loop_
_atom_site_label
_atom_site_type_symbol
_atom_site_fract_x
_atom_site_fract_y
_atom_site_fract_z
_atom_site_U_iso_or_equiv
_atom_site_adp_type
_atom_site_occupancy
_atom_site_symmetry_multiplicity
_atom_site_calc_flag
_atom_site_refinement_flags
_atom_site_disorder_assembly
_atom_site_disorder_group
U U 0.886566(8) 0.249347(7) 0.882436(7) 0.01443(6) Uani 1 1 d . . .
I1 I 0.5000 0.04926(2) 0.7500 0.03700(12) Uani 1 2 d S . .
I2 I 0.5000 0.44323(2) 0.7500 0.03103(11) Uani 1 2 d S . .
I3 I 0.164829(17) 0.093320(16) 0.061781(15) 0.03131(9) Uani 1 1 d . . .
N1 N 0.76959(19) 0.30775(19) 0.81022(17) 0.0222(8) Uani 1 1 d . . .
N2 N 0.90716(19) 0.37883(19) 0.89433(16) 0.0200(7) Uani 1 1 d . . .
N3 N 1.0147(2) 0.2710(2) 0.96196(17) 0.0222(8) Uani 1 1 d . . .
N4 N 0.9475(2) 0.13258(19) 0.91551(17) 0.0206(8) Uani 1 1 d . . .
N5 N 0.79501(19) 0.15468(19) 0.82780(16) 0.0198(8) Uani 1 1 d . . .
C1 C 0.7211(3) 0.3367(3) 0.7751(2) 0.0305(11) Uani 1 1 d . . .
C2 C 0.6606(3) 0.3767(4) 0.7291(3) 0.0566(18) Uani 1 1 d . . .
H2A H 0.6637 0.4230 0.7447 0.085 Uiso 1 1 calc R . .
H2B H 0.6173 0.3560 0.7249 0.085 Uiso 1 1 calc R . .
H2C H 0.6613 0.3772 0.6875 0.085 Uiso 1 1 calc R . .
C3 C 0.9200(2) 0.4364(2) 0.8934(2) 0.0215(9) Uani 1 1 d . . .
C4 C 0.9356(3) 0.5082(2) 0.8896(2) 0.0277(10) Uani 1 1 d . . .
H4A H 0.9471 0.5149 0.8538 0.042 Uiso 1 1 calc R . .
H4B H 0.9751 0.5218 0.9293 0.042 Uiso 1 1 calc R . .
H4C H 0.8949 0.5355 0.8831 0.042 Uiso 1 1 calc R . .
C5 C 1.0718(3) 0.2802(3) 0.9985(2) 0.0362(12) Uani 1 1 d . . .
C6 C 1.1443(3) 0.2909(3) 1.0476(3) 0.0652(19) Uani 1 1 d U . .
H6A H 1.1437 0.3089 1.0864 0.098 Uiso 1 1 calc R . .
H6B H 1.1675 0.3230 1.0315 0.098 Uiso 1 1 calc R . .
H6C H 1.1693 0.2479 1.0572 0.098 Uiso 1 1 calc R . .
C7 C 0.9692(2) 0.0778(2) 0.91862(19) 0.0200(9) Uani 1 1 d . . .
C8 C 0.9959(2) 0.0086(2) 0.9200(2) 0.0244(10) Uani 1 1 d . . .
H8A H 0.9654 -0.0239 0.9268 0.037 Uiso 1 1 calc R . .
H8B H 1.0429 0.0049 0.9547 0.037 Uiso 1 1 calc R . .
H8C H 0.9971 -0.0010 0.8794 0.037 Uiso 1 1 calc R . .
C9 C 0.7584(2) 0.1087(2) 0.8110(2) 0.0231(9) Uani 1 1 d . . .
C10 C 0.7137(3) 0.0476(3) 0.7912(2) 0.0346(12) Uani 1 1 d . . .
H10A H 0.7090 0.0323 0.7496 0.052 Uiso 1 1 calc R . .
H10B H 0.6677 0.0584 0.7881 0.052 Uiso 1 1 calc R . .
H10C H 0.7350 0.0118 0.8227 0.052 Uiso 1 1 calc R . .
C11 C 0.7927(2) 0.2346(2) 0.9396(2) 0.0209(9) Uani 1 1 d . . .
C12 C 0.8227(2) 0.3009(2) 0.9575(2) 0.0215(9) Uani 1 1 d . . .
C13 C 0.8952(2) 0.2934(2) 1.0023(2) 0.0224(9) Uani 1 1 d . . .
C14 C 0.9100(2) 0.2220(2) 1.0109(2) 0.0202(9) Uani 1 1 d . . .
C15 C 0.8470(2) 0.1862(2) 0.9721(2) 0.0198(9) Uani 1 1 d . . .
C16 C 0.7147(2) 0.2199(3) 0.9022(2) 0.0254(10) Uani 1 1 d . . .
H16A H 0.6905 0.2345 0.9271 0.038 Uiso 1 1 calc R . .
H16B H 0.7076 0.1714 0.8938 0.038 Uiso 1 1 calc R . .
H16C H 0.6962 0.2445 0.8617 0.038 Uiso 1 1 calc R . .
C17 C 0.7824(3) 0.3680(2) 0.9430(2) 0.0271(10) Uani 1 1 d . . .
H17A H 0.7380 0.3627 0.9051 0.041 Uiso 1 1 calc R . .
H17B H 0.8099 0.4032 0.9354 0.041 Uiso 1 1 calc R . .
H17C H 0.7737 0.3807 0.9793 0.041 Uiso 1 1 calc R . .
C18 C 0.9428(3) 0.3507(2) 1.0422(2) 0.0266(10) Uani 1 1 d . . .
H18A H 0.9429 0.3520 1.0840 0.040 Uiso 1 1 calc R . .
H18B H 0.9257 0.3938 1.0204 0.040 Uiso 1 1 calc R . .
H18C H 0.9902 0.3429 1.0474 0.040 Uiso 1 1 calc R . .
C19 C 0.9765(2) 0.1890(2) 1.0613(2) 0.0267(10) Uani 1 1 d . . .
H19A H 1.0106 0.2240 1.0842 0.040 Uiso 1 1 calc R . .
H19B H 0.9960 0.1585 1.0403 0.040 Uiso 1 1 calc R . .
H19C H 0.9652 0.1634 1.0913 0.040 Uiso 1 1 calc R . .
C20 C 0.8376(3) 0.1091(2) 0.9754(2) 0.0259(10) Uani 1 1 d . . .
H20A H 0.7892 0.0970 0.9483 0.039 Uiso 1 1 calc R . .
H20B H 0.8499 0.0960 1.0195 0.039 Uiso 1 1 calc R . .
H20C H 0.8680 0.0856 0.9606 0.039 Uiso 1 1 calc R . .
C21 C 0.8586(2) 0.2426(2) 0.7516(2) 0.0173(9) Uani 1 1 d . . .
C22 C 0.8919(2) 0.3070(2) 0.7716(2) 0.0181(8) Uani 1 1 d . . .
C23 C 0.9640(2) 0.2946(2) 0.8152(2) 0.0178(8) Uani 1 1 d . . .
C24 C 0.9745(2) 0.2220(2) 0.8214(2) 0.0193(9) Uani 1 1 d . . .
C25 C 0.9089(2) 0.1905(2) 0.7816(2) 0.0192(9) Uani 1 1 d . . .
C26 C 0.7857(2) 0.2306(3) 0.6965(2) 0.0263(10) Uani 1 1 d . . .
H26A H 0.7904 0.2093 0.6608 0.039 Uiso 1 1 calc R . .
H26B H 0.7616 0.2738 0.6827 0.039 Uiso 1 1 calc R . .
H26C H 0.7590 0.2010 0.7111 0.039 Uiso 1 1 calc R . .
C27 C 0.8605(2) 0.3761(2) 0.7431(2) 0.0244(9) Uani 1 1 d . . .
H27A H 0.8297 0.3709 0.6977 0.037 Uiso 1 1 calc R . .
H27B H 0.8979 0.4077 0.7487 0.037 Uiso 1 1 calc R . .
H27C H 0.8339 0.3936 0.7649 0.037 Uiso 1 1 calc R . .
C28 C 1.0223(2) 0.3476(2) 0.8410(2) 0.0244(9) Uani 1 1 d . . .
H28A H 1.0058 0.3899 0.8175 0.037 Uiso 1 1 calc R . .
H28B H 1.0626 0.3313 0.8358 0.037 Uiso 1 1 calc R . .
H28C H 1.0357 0.3554 0.8863 0.037 Uiso 1 1 calc R . .
C29 C 1.0454(2) 0.1873(2) 0.8544(2) 0.0255(10) Uani 1 1 d . . .
H29A H 1.0393 0.1384 0.8490 0.038 Uiso 1 1 calc R . .
H29B H 1.0669 0.1984 0.8998 0.038 Uiso 1 1 calc R . .
H29C H 1.0754 0.2030 0.8353 0.038 Uiso 1 1 calc R . .
C30 C 0.8979(3) 0.1149(2) 0.7642(2) 0.0268(10) Uani 1 1 d . . .
H30A H 0.8764 0.0930 0.7886 0.040 Uiso 1 1 calc R . .
H30B H 0.9428 0.0937 0.7742 0.040 Uiso 1 1 calc R . .
H30C H 0.8675 0.1101 0.7186 0.040 Uiso 1 1 calc R . .
N6 N 0.2585(3) 0.0196(3) 0.8420(3) 0.0651(16) Uani 1 1 d U . .
C31 C 0.2240(3) 0.0247(3) 0.8681(3) 0.0412(14) Uani 1 1 d . . .
C32 C 0.1783(3) 0.0297(3) 0.9002(3) 0.0400(13) Uani 1 1 d . . .
H32A H 0.1323 0.0120 0.8721 0.060 Uiso 1 1 calc R . .
H32B H 0.1742 0.0770 0.9101 0.060 Uiso 1 1 calc R . .
H32C H 0.1982 0.0034 0.9397 0.060 Uiso 1 1 calc R . .
N7 N 0.1060(3) 0.5485(3) 0.4937(2) 0.0471(12) Uani 1 1 d . . .
C33 C 0.1279(3) 0.5315(2) 0.4588(2) 0.0306(11) Uani 1 1 d . . .
C34 C 0.1534(3) 0.5093(3) 0.4120(3) 0.0393(12) Uani 1 1 d . . .
H34A H 0.1700 0.4627 0.4212 0.059 Uiso 1 1 calc R . .
H34B H 0.1916 0.5386 0.4152 0.059 Uiso 1 1 calc R . .
H34C H 0.1155 0.5120 0.3689 0.059 Uiso 1 1 calc R . .
N8 N 0.6132(5) 0.1951(6) 0.6998(5) 0.050(3) Uani 0.50 1 d P . .
C35 C 0.5739(7) 0.2142(7) 0.7178(6) 0.052(3) Uani 0.50 1 d P . .
C36 C 0.5219(11) 0.2394(7) 0.7359(10) 0.072(4) Uani 0.50 1 d PU . .
H36A H 0.4873 0.2653 0.7005 0.107 Uiso 0.50 1 d PR . .
H36B H 0.5434 0.2684 0.7735 0.107 Uiso 0.50 1 d PR . .
H36C H 0.5000 0.2011 0.7500 0.107 Uiso 1 2 d SR . .

loop_
_atom_site_aniso_label
_atom_site_aniso_U_11
_atom_site_aniso_U_22
_atom_site_aniso_U_33
_atom_site_aniso_U_23
_atom_site_aniso_U_13
_atom_site_aniso_U_12
U 0.01494(10) 0.01448(10) 0.01354(10) 0.00002(5) 0.00597(7) 0.00159(5)
I1 0.0486(3) 0.0233(2) 0.0328(3) 0.000 0.0122(2) 0.000
I2 0.0331(2) 0.0251(2) 0.0448(3) 0.000 0.0262(2) 0.000
I3 0.03085(17) 0.02891(17) 0.03044(17) -0.00312(13) 0.01005(13) 0.00246(13)
N1 0.021(2) 0.026(2) 0.0229(19) 0.0001(16) 0.0132(16) 0.0024(16)
N2 0.0211(18) 0.023(2) 0.0162(17) 0.0014(14) 0.0083(14) 0.0021(15)
N3 0.024(2) 0.0201(18) 0.0188(19) -0.0040(15) 0.0064(17) 0.0024(16)
N4 0.027(2) 0.022(2) 0.0182(18) 0.0004(14) 0.0143(15) 0.0017(16)
N5 0.0195(19) 0.023(2) 0.0188(18) 0.0005(15) 0.0104(15) 0.0015(16)
C1 0.028(3) 0.044(3) 0.024(2) 0.011(2) 0.016(2) 0.014(2)
C2 0.044(3) 0.087(5) 0.040(3) 0.030(3) 0.019(3) 0.035(3)
C3 0.023(2) 0.023(2) 0.018(2) -0.0027(17) 0.0095(18) 0.0040(18)
C4 0.032(3) 0.022(2) 0.034(3) 0.0015(19) 0.018(2) -0.003(2)
C5 0.034(3) 0.021(2) 0.033(3) -0.005(2) -0.003(2) 0.003(2)
C6 0.045(3) 0.042(3) 0.065(3) -0.003(3) -0.015(2) -0.001(3)
C7 0.018(2) 0.024(2) 0.017(2) 0.0011(16) 0.0066(16) -0.0002(17)
C8 0.030(2) 0.022(2) 0.020(2) -0.0028(17) 0.0104(19) 0.0080(19)
C9 0.021(2) 0.030(3) 0.020(2) 0.0009(18) 0.0098(17) -0.002(2)
C10 0.036(3) 0.038(3) 0.030(3) -0.006(2) 0.014(2) -0.019(2)
C11 0.024(2) 0.020(2) 0.025(2) -0.0001(18) 0.016(2) 0.0019(18)
C12 0.030(2) 0.021(2) 0.021(2) 0.0039(17) 0.0179(19) 0.0041(19)
C13 0.028(2) 0.022(2) 0.020(2) -0.0011(17) 0.0132(19) 0.0039(18)
C14 0.026(2) 0.022(2) 0.016(2) 0.0020(17) 0.0116(18) 0.0024(19)
C15 0.024(2) 0.021(2) 0.015(2) 0.0042(16) 0.0093(17) 0.0043(18)
C16 0.025(2) 0.029(2) 0.028(2) 0.0017(19) 0.017(2) 0.002(2)
C17 0.034(3) 0.024(2) 0.028(2) 0.0007(18) 0.017(2) 0.008(2)
C18 0.036(3) 0.022(2) 0.020(2) -0.0011(17) 0.0103(19) 0.003(2)
C19 0.029(2) 0.028(2) 0.017(2) 0.0070(18) 0.0045(18) 0.009(2)
C20 0.037(3) 0.019(2) 0.029(2) 0.0046(18) 0.022(2) 0.0009(19)
C21 0.020(2) 0.021(2) 0.012(2) 0.0022(15) 0.0085(18) 0.0020(16)
C22 0.019(2) 0.018(2) 0.015(2) -0.0011(16) 0.0067(17) -0.0011(17)
C23 0.021(2) 0.020(2) 0.015(2) 0.0031(16) 0.0093(17) 0.0008(17)
C24 0.024(2) 0.019(2) 0.019(2) -0.0010(17) 0.0126(18) 0.0024(18)
C25 0.019(2) 0.021(2) 0.016(2) 0.0039(16) 0.0067(17) 0.0039(17)
C26 0.022(2) 0.034(3) 0.019(2) 0.0036(19) 0.0050(19) -0.002(2)
C27 0.026(2) 0.023(2) 0.024(2) 0.0024(18) 0.0097(19) 0.0040(19)
C28 0.024(2) 0.025(2) 0.025(2) -0.0064(18) 0.0109(19) -0.0065(19)
C29 0.019(2) 0.029(2) 0.025(2) 0.0015(19) 0.0068(18) 0.0067(19)
C30 0.035(3) 0.021(2) 0.028(2) 0.0000(18) 0.017(2) -0.002(2)
N6 0.052(3) 0.087(4) 0.067(3) 0.032(3) 0.036(3) 0.023(3)
C31 0.033(3) 0.045(3) 0.044(3) 0.029(3) 0.015(2) 0.019(2)
C32 0.045(3) 0.044(3) 0.035(3) 0.018(2) 0.021(2) 0.014(3)
N7 0.063(3) 0.040(3) 0.041(3) 0.001(2) 0.025(3) 0.003(2)
C33 0.035(3) 0.021(2) 0.029(3) 0.0032(19) 0.008(2) -0.004(2)
C34 0.029(3) 0.052(3) 0.036(3) 0.004(2) 0.013(2) 0.002(2)
N8 0.031(5) 0.059(7) 0.045(6) 0.027(5) 0.001(5) -0.006(5)
C35 0.043(7) 0.042(7) 0.055(8) 0.018(6) 0.005(6) -0.011(6)
C36 0.088(9) 0.044(6) 0.088(8) -0.004(6) 0.043(7) 0.002(6)

loop_
_geom_bond_atom_site_label_1
_geom_bond_atom_site_label_2
_geom_bond_distance
_geom_bond_site_symmetry_2
_geom_bond_publ_flag
U N3 2.535(4) . ?
U N1 2.547(4) . ?
U N2 2.548(4) . ?
U N4 2.551(4) . ?
U N5 2.556(4) . ?
U C12 2.792(4) . ?
U C21 2.794(4) . ?
U C25 2.797(4) . ?
U C13 2.807(4) . ?
U C14 2.813(4) . ?
U C24 2.814(4) . ?
U C15 2.816(4) . ?
U C11 2.822(4) . ?
U C22 2.824(4) . ?
U C23 2.828(4) . ?
N1 C1 1.132(6) . ?
N2 C3 1.154(6) . ?
N3 C5 1.134(6) . ?
N4 C7 1.148(6) . ?
N5 C9 1.130(6) . ?
C1 C2 1.467(7) . ?
C3 C4 1.444(6) . ?
C5 C6 1.456(8) . ?
C7 C8 1.452(6) . ?
C9 C10 1.458(6) . ?
C11 C15 1.411(6) . ?
C11 C12 1.414(6) . ?
C11 C16 1.504(7) . ?
C12 C13 1.421(6) . ?
C12 C17 1.510(6) . ?
C13 C14 1.417(7) . ?
C13 C18 1.507(6) . ?
C14 C15 1.411(6) . ?
C14 C19 1.509(6) . ?
C15 C20 1.516(6) . ?
C21 C25 1.406(6) . ?
C21 C22 1.409(6) . ?
C21 C26 1.513(6) . ?
C22 C23 1.419(6) . ?
C22 C27 1.512(6) . ?
C23 C24 1.426(6) . ?
C23 C28 1.508(6) . ?
C24 C25 1.413(6) . ?
C24 C29 1.502(6) . ?
C25 C30 1.513(6) . ?
N6 C31 1.128(7) . ?
C31 C32 1.445(8) . ?
N7 C33 1.133(7) . ?
C33 C34 1.460(7) . ?
N8 C35 1.134(17) . ?
C35 C36 1.42(2) . ?
